data_4346679
loop_
_publ_author_name
'Manceau, Alain'
'Lemouchi, Cyprien'
'Rovezzi, Mauro'
'Lanson, Martine'
'Glatzel, Pieter'
'Nagy, Kathryn L.'
'Gautier-Luneau, Isabelle'
'Joly, Yves'
'Enescu, Mironel'

_publ_section_title
;
 Structure, Bonding, and Stability of Mercury Complexes with Thiolate and
 Thioether Ligands from High-Resolution XANES Spectroscopy and
 First-Principles Calculations.
;
_journal_issue 24
_journal_name_full 'Inorganic chemistry'
_journal_page_first 11776
_journal_page_last 11791
_journal_paper_doi 10.1021/acs.inorgchem.5b01932
_journal_volume 54
_journal_year 2015
_chemical_compound_source 'synthesis as described'
_chemical_formula_moiety 'C16 H16 Hg1 N2 O8 S2'
_chemical_formula_sum 'C16 H16 Hg N2 O8 S2'
_chemical_formula_weight 629.02
_space_group_IT_number 2
_space_group_name_Hall '-P 1'
_space_group_name_H-M_alt 'P -1'
_symmetry_cell_setting triclinic
_symmetry_Int_Tables_number 2
_symmetry_space_group_name_Hall '-P 1'
_symmetry_space_group_name_H-M 'P -1'
_atom_sites_solution_hydrogens geom
_atom_sites_solution_primary direct
_atom_sites_solution_secondary difmap
_audit_conform_dict_location ftp://ftp.iucr.org/pub/cif_core.dic
_audit_conform_dict_name cif_core.dic
_audit_conform_dict_version 2.4
_audit_creation_date 2015-05-12T15:56:36-00:00
_audit_creation_method 'WinGX routine CIF_UPDATE'
_cell_angle_alpha 78.930(10)
_cell_angle_beta 68.330(10)
_cell_angle_gamma 84.560(10)
_cell_formula_units_Z 1
_cell_length_a 7.8250(10)
_cell_length_b 8.2100(10)
_cell_length_c 8.2350(10)
_cell_measurement_reflns_used 0
_cell_measurement_temperature 293(2)
_cell_measurement_theta_max 0
_cell_measurement_theta_min 0
_cell_measurement_wavelength 0.56087
_cell_volume 482.34(11)
_computing_cell_refinement 'Dirax/lsq (Duisenberg & Schreurs, 1989-2000)'
_computing_data_collection 'Collect (Bruker AXS BV, 1997-2004)'
_computing_data_reduction 'EvalCCD (Duisenberg & Schreurs 1990-2000)'
_computing_molecular_graphics 'Ortep for Windows (Farrugia, 2012)'
_computing_publication_material 'WinGX publication routines (Farrugia, 2012)'
_computing_structure_refinement 'SHELXL-2013 (Sheldrick, 2013)'
_diffrn_ambient_temperature 293(2)
_diffrn_detector_area_resol_mean 9
_diffrn_measured_fraction_theta_full 0.995
_diffrn_measured_fraction_theta_max 0.995
_diffrn_measurement_device '95mm CCD camera on \k-goniostat'
_diffrn_measurement_device_type KappaCCD
_diffrn_measurement_method CCD
_diffrn_orient_matrix_type X=UH
_diffrn_orient_matrix_UB_11 0.01
_diffrn_orient_matrix_UB_12 0
_diffrn_orient_matrix_UB_13 0
_diffrn_orient_matrix_UB_21 0
_diffrn_orient_matrix_UB_22 0.01
_diffrn_orient_matrix_UB_23 0
_diffrn_orient_matrix_UB_31 0
_diffrn_orient_matrix_UB_32 0
_diffrn_orient_matrix_UB_33 0.01
_diffrn_radiation_monochromator graphite
_diffrn_radiation_probe x-ray
_diffrn_radiation_type AgK\a
_diffrn_radiation_wavelength 0.56087
_diffrn_reflns_av_R_equivalents 0.0644
_diffrn_reflns_limit_h_max 10
_diffrn_reflns_limit_h_min -10
_diffrn_reflns_limit_k_max 10
_diffrn_reflns_limit_k_min -10
_diffrn_reflns_limit_l_max 10
_diffrn_reflns_limit_l_min -10
_diffrn_reflns_number 9621
_diffrn_reflns_theta_full 21.4
_diffrn_reflns_theta_max 21.4
_diffrn_reflns_theta_min 2.661
_exptl_absorpt_coefficient_mu 4.506
_exptl_absorpt_correction_T_max 0.697
_exptl_absorpt_correction_T_min 0.421
_exptl_absorpt_correction_type empirical
_exptl_absorpt_process_details SADABS
_exptl_crystal_colour COLORLESS
_exptl_crystal_density_diffrn 2.166
_exptl_crystal_density_method 'not measured'
_exptl_crystal_description PLATELET
_exptl_crystal_F_000 302
_exptl_crystal_size_max 0.2
_exptl_crystal_size_mid 0.16
_exptl_crystal_size_min 0.08
_refine_diff_density_max 1.503
_refine_diff_density_min -2.783
_refine_diff_density_rms 0.239
_refine_ls_extinction_method none
_refine_ls_goodness_of_fit_ref 1.08
_refine_ls_hydrogen_treatment constr
_refine_ls_matrix_type full
_refine_ls_number_parameters 133
_refine_ls_number_reflns 2205
_refine_ls_number_restraints 0
_refine_ls_restrained_S_all 1.08
_refine_ls_R_factor_all 0.0476
_refine_ls_R_factor_gt 0.0446
_refine_ls_shift/su_max 0
_refine_ls_shift/su_mean 0
_refine_ls_structure_factor_coef Fsqd
_refine_ls_weighting_details 'calc w=1/[\s^2^(Fo^2^)+(0.0285P)^2^+5.2892P] where P=(Fo^2^+2Fc^2^)/3'
_refine_ls_weighting_scheme calc
_refine_ls_wR_factor_gt 0.1062
_refine_ls_wR_factor_ref 0.1088
_reflns_number_gt 2149
_reflns_number_total 2205
_reflns_threshold_expression >2\s(I)
_cod_data_source_file ic5b01932_si_002.cif
_cod_data_source_block struct
_cod_original_cell_volume 482.34(10)
_cod_original_formula_sum 'C16 H16 Hg1 N2 O8 S2'
_cod_database_code 4346679

loop_
_symmetry_equiv_pos_as_xyz
'x, y, z'
'-x, -y, -z'

loop_
_atom_site_label
_atom_site_type_symbol
_atom_site_fract_x
_atom_site_fract_y
_atom_site_fract_z
_atom_site_U_iso_or_equiv
_atom_site_adp_type
_atom_site_occupancy
_atom_site_symmetry_multiplicity
_atom_site_calc_flag
_atom_site_refinement_flags
Hg1 Hg 0 0.5 0.5 0.03769(16) Uani 1 2 d S
O1 O 0.3787(10) 0.5639(7) 0.3749(10) 0.0603(18) Uani 1 1 d .
O2 O 0.0442(9) 0.7232(8) 0.6766(9) 0.0540(16) Uani 1 1 d .
O3 O -0.1188(14) 0.7423(11) 0.9499(10) 0.083(3) Uani 1 1 d .
O4 O -0.1477(10) 0.5333(8) 0.8397(9) 0.0548(16) Uani 1 1 d .
S1 S 0.1880(3) 0.2919(2) 0.6151(2) 0.0334(4) Uani 1 1 d .
N1 N -0.0749(11) 0.6673(9) 0.8256(9) 0.0434(16) Uani 1 1 d .
C1 C 0.3334(10) 0.2030(8) 0.4273(9) 0.0295(14) Uani 1 1 d .
C2 C 0.3191(11) 0.0371(9) 0.4233(11) 0.0359(16) Uani 1 1 d .
H2 H 0.2271 -0.0265 0.5127 0.043 Uiso 1 1 calc R
C3 C 0.4447(12) -0.0330(9) 0.2835(12) 0.0397(17) Uani 1 1 d .
H3 H 0.4362 -0.1443 0.2796 0.048 Uiso 1 1 calc R
C4 C 0.5812(11) 0.0600(10) 0.1510(11) 0.0405(17) Uani 1 1 d .
H4 H 0.6648 0.0113 0.0588 0.049 Uiso 1 1 calc R
C5 C 0.5943(13) 0.2253(11) 0.1544(12) 0.0451(19) Uani 1 1 d .
H5 H 0.6869 0.2877 0.0644 0.054 Uiso 1 1 calc R
C6 C 0.4711(10) 0.2990(9) 0.2905(10) 0.0325(15) Uani 1 1 d .
C7 C 0.4871(12) 0.4792(10) 0.2792(11) 0.0434(19) Uani 1 1 d .
H7 H 0.5894 0.5306 0.1908 0.052 Uiso 1 1 calc R
C8 C 0.0228(12) 0.1341(11) 0.7444(11) 0.0457(19) Uani 1 1 d .
H8A H -0.0611 0.1727 0.849 0.069 Uiso 1 1 calc R
H8B H 0.0859 0.0349 0.7779 0.069 Uiso 1 1 calc R
H8C H -0.0443 0.1106 0.675 0.069 Uiso 1 1 calc R

loop_
_atom_site_aniso_label
_atom_site_aniso_U_11
_atom_site_aniso_U_22
_atom_site_aniso_U_33
_atom_site_aniso_U_23
_atom_site_aniso_U_13
_atom_site_aniso_U_12
Hg1 0.0400(3) 0.0290(2) 0.0416(3) -0.01021(16) -0.01196(19) 0.00789(16)
O1 0.069(5) 0.032(3) 0.073(5) -0.019(3) -0.013(4) -0.002(3)
O2 0.054(4) 0.051(4) 0.048(4) -0.009(3) -0.003(3) -0.019(3)
O3 0.119(8) 0.079(5) 0.054(4) -0.039(4) -0.024(5) 0.005(5)
O4 0.055(4) 0.043(3) 0.054(4) -0.003(3) -0.005(3) -0.010(3)
S1 0.0329(10) 0.0338(9) 0.0344(9) -0.0091(7) -0.0116(8) -0.0003(7)
N1 0.052(4) 0.040(4) 0.040(4) -0.013(3) -0.016(3) 0.009(3)
C1 0.030(4) 0.027(3) 0.033(4) -0.006(3) -0.013(3) 0.001(3)
C2 0.040(4) 0.029(3) 0.044(4) -0.005(3) -0.021(4) 0.000(3)
C3 0.043(5) 0.028(3) 0.055(5) -0.013(3) -0.024(4) 0.005(3)
C4 0.035(4) 0.043(4) 0.039(4) -0.021(3) -0.004(3) 0.007(3)
C5 0.046(5) 0.042(4) 0.042(4) -0.013(4) -0.010(4) 0.005(4)
C6 0.027(4) 0.030(3) 0.037(4) -0.007(3) -0.007(3) -0.004(3)
C7 0.037(4) 0.032(4) 0.046(5) 0.000(3) 0.003(4) -0.016(3)
C8 0.034(4) 0.051(5) 0.039(4) -0.007(4) 0.001(4) -0.001(4)

loop_
_atom_type_symbol
_atom_type_number_in_cell
C 16
H 16
Hg 1
N 2
O 8
S 2

loop_
_exptl_crystal_face_index_h
_exptl_crystal_face_index_k
_exptl_crystal_face_index_l
_exptl_crystal_face_perp_dist
-1 -1 -4 0.079
1 1 4 0.080
3 -1 4 0.104
-3 1 -4 0.100
1 1 0 0.040
-1 -1 0 0.036

loop_
_geom_angle_atom_site_label_1
_geom_angle_atom_site_label_2
_geom_angle_atom_site_label_3
_geom_angle
_geom_angle_site_symmetry_1
S1 Hg1 S1 180.00(8) 2_566
C1 S1 C8 104.4(4) .
C1 S1 Hg1 104.7(2) .
C8 S1 Hg1 101.7(3) .
O3 N1 O4 121.3(8) .
O3 N1 O2 121.2(8) .
O4 N1 O2 117.5(7) .
C2 C1 C6 120.3(7) .
C2 C1 S1 120.0(6) .
C6 C1 S1 119.5(5) .
C1 C2 C3 118.9(8) .
C1 C2 H2 120.5 .
C3 C2 H2 120.5 .
C4 C3 C2 120.9(7) .
C4 C3 H3 119.5 .
C2 C3 H3 119.5 .
C3 C4 C5 120.1(7) .
C3 C4 H4 119.9 .
C5 C4 H4 119.9 .
C4 C5 C6 120.5(8) .
C4 C5 H5 119.8 .
C6 C5 H5 119.8 .
C5 C6 C1 119.3(7) .
C5 C6 C7 117.3(7) .
C1 C6 C7 123.4(7) .
O1 C7 C6 125.1(7) .
O1 C7 H7 117.5 .
C6 C7 H7 117.5 .
S1 C8 H8A 109.5 .
S1 C8 H8B 109.5 .
H8A C8 H8B 109.5 .
S1 C8 H8C 109.5 .
H8A C8 H8C 109.5 .
H8B C8 H8C 109.5 .

loop_
_geom_bond_atom_site_label_1
_geom_bond_atom_site_label_2
_geom_bond_distance
_geom_bond_site_symmetry_2
Hg1 S1 2.4315(18) 2_566
Hg1 S1 2.4315(18) .
O1 C7 1.196(11) .
O2 N1 1.267(9) .
O3 N1 1.220(9) .
O4 N1 1.252(9) .
S1 C1 1.788(7) .
S1 C8 1.804(9) .
C1 C2 1.385(10) .
C1 C6 1.405(10) .
C2 C3 1.391(12) .
C2 H2 0.93 .
C3 C4 1.374(12) .
C3 H3 0.93 .
C4 C5 1.377(11) .
C4 H4 0.93 .
C5 C6 1.379(11) .
C5 H5 0.93 .
C6 C7 1.479(10) .
C7 H7 0.93 .
C8 H8A 0.96 .
C8 H8B 0.96 .
C8 H8C 0.96 .
